data_4025488
loop_
_publ_author_name
'Bobby Happ'
'Daniel Escudero'
'Martin D. Hager'
'Christian Friebe'
'Andreas Winter'
'Helmar G\"orls'
'Esra Altunta\,s'
'Leticia Gonz\'alez'
'Ulrich S. Schubert'

_publ_contact_author
;
        Ulrich S. Schubert
        Institut f\"ur Organische Chemie und Makromolekulare Chemie
        Universit\"at Jena
        Humboldtstr. 10
        07743 Jena
        Germany
;
_publ_contact_author_email 'u.s.schubert@tue.nl '
_publ_contact_author_fax '03641 9-48600 '
_publ_contact_author_phone '03641 9-48230 '
_publ_section_title
;
 N-Heterocyclic Donor- and Acceptor-Type Ligands Based on
 2-(1H-[1,2,3]Triazol-4-yl)pyridines and Their Ruthenium(II) Complexes
;
_journal_name_full 'Journal of Organic Chemistry'
_journal_page_first 4025
_journal_page_last 4038
_journal_paper_doi 10.1021/jo100286r
_journal_volume 75
_journal_year 2010
_chemical_formula_moiety 'C45 H37 N9 O2 Ru, C4 H10 O, F12 P2, 3(C2 H3 N),'
_chemical_formula_sum 'C55 H56 F12 N12 O3 P2 Ru'
_chemical_formula_weight 1324.13
_chemical_name_systematic
; 
 ? 
;
_space_group_IT_number 2
_symmetry_cell_setting triclinic
_symmetry_space_group_name_Hall '-P 1'
_symmetry_space_group_name_H-M 'P -1'
_atom_sites_solution_hydrogens geom
_atom_sites_solution_primary direct
_atom_sites_solution_secondary difmap
_audit_creation_method SHELXL-97
_audit_update_record
;
2009-11-24 # Formatted by publCIF
;
_cell_angle_alpha 98.308(2)
_cell_angle_beta 92.409(2)
_cell_angle_gamma 98.660(2)
_cell_formula_units_Z 2
_cell_length_a 13.7601(6)
_cell_length_b 14.4788(5)
_cell_length_c 16.2700(7)
_cell_measurement_reflns_used 21735
_cell_measurement_temperature 133(2)
_cell_measurement_theta_max 27.47
_cell_measurement_theta_min 2.22
_cell_volume 3164.1(2)
_computing_cell_refinement DENZO
_computing_data_collection COLLECT
_computing_data_reduction DENZO
_computing_molecular_graphics SHELXTL/PC
_computing_publication_material SHELXL-97
_computing_structure_refinement 'SHELXL-97 (Sheldrick, 1997)'
_computing_structure_solution 'SHELXS-97 (Sheldrick, 1990)'
_diffrn_ambient_temperature 133(2)
_diffrn_measured_fraction_theta_full 0.992
_diffrn_measured_fraction_theta_max 0.992
_diffrn_measurement_device_type KappaCCD
_diffrn_measurement_method 'phi- + omega-scan'
_diffrn_radiation_monochromator graphite
_diffrn_radiation_source 'fine-focus sealed tube'
_diffrn_radiation_type MoK\a
_diffrn_radiation_wavelength 0.71073
_diffrn_reflns_av_R_equivalents 0.0662
_diffrn_reflns_av_sigmaI/netI 0.1796
_diffrn_reflns_limit_h_max 17
_diffrn_reflns_limit_h_min -17
_diffrn_reflns_limit_k_max 18
_diffrn_reflns_limit_k_min -18
_diffrn_reflns_limit_l_max 20
_diffrn_reflns_limit_l_min -21
_diffrn_reflns_number 21735
_diffrn_reflns_theta_full 27.47
_diffrn_reflns_theta_max 27.47
_diffrn_reflns_theta_min 2.22
_exptl_absorpt_coefficient_mu 0.384
_exptl_absorpt_correction_type none
_exptl_crystal_colour bourdeuex-red
_exptl_crystal_density_diffrn 1.390
_exptl_crystal_density_method 'not measured'
_exptl_crystal_description prism
_exptl_crystal_F_000 1352
_exptl_crystal_size_max 0.05
_exptl_crystal_size_mid 0.05
_exptl_crystal_size_min 0.04
_refine_diff_density_max 2.210
_refine_diff_density_min -1.242
_refine_diff_density_rms 0.140
_refine_ls_extinction_method none
_refine_ls_goodness_of_fit_ref 1.047
_refine_ls_hydrogen_treatment constr
_refine_ls_matrix_type full
_refine_ls_number_parameters 760
_refine_ls_number_reflns 14365
_refine_ls_number_restraints 0
_refine_ls_restrained_S_all 1.047
_refine_ls_R_factor_all 0.1779
_refine_ls_R_factor_gt 0.0893
_refine_ls_shift/su_max 0.051
_refine_ls_shift/su_mean 0.002
_refine_ls_structure_factor_coef Fsqd
_refine_ls_weighting_details 'calc w=1/[\s^2^(Fo^2^)+(0.1423P)^2^+0.0000P] where P=(Fo^2^+2Fc^2^)/3'
_refine_ls_weighting_scheme calc
_refine_ls_wR_factor_gt 0.2247
_refine_ls_wR_factor_ref 0.2681
_reflns_number_gt 7718
_reflns_number_total 14365
_reflns_threshold_expression >2sigma(I)
_cod_data_source_file jo100286r_si_002.cif
_cod_data_source_block FO4000
_cod_depositor_comments
;
The following automatic conversions were performed:

'_exptl_absorpt_correction_type' value 'NONE' changed to 'none'
according to the built-in table from CIF Core dictionary named
'cif_core.dic' version 2.4.1 from 2010-06-29.

Automatic conversion script
Id: cif_fix_values 1646 2011-03-28 12:23:43Z adriana 

The following automatic conversions were performed:
data name '_publ_contact_autor' replaced with '_publ_contact_author'
as specified in the replacement file
'/home/antanas/src/cod-tools/trunk/data/replacement-values/replacement_tags.lst'.

Automatic conversion script
Id: cif_correct_tags 4998 2017-03-02 13:24:31Z antanas 
;
_cod_database_code 4025488

loop_
_symmetry_equiv_pos_as_xyz
'x, y, z'
'-x, -y, -z'

loop_
_atom_site_label
_atom_site_type_symbol
_atom_site_fract_x
_atom_site_fract_y
_atom_site_fract_z
_atom_site_U_iso_or_equiv
_atom_site_adp_type
_atom_site_occupancy
_atom_site_symmetry_multiplicity
_atom_site_calc_flag
_atom_site_refinement_flags
_atom_site_disorder_assembly
_atom_site_disorder_group
Ru1 Ru 0.50446(4) 0.18268(3) 0.79726(3) 0.02170(18) Uani 1 1 d . . .
O1 O 1.2064(4) 0.0318(4) 1.2127(4) 0.0537(15) Uani 1 1 d . . .
O2 O 1.1718(5) -0.1159(5) 1.2015(6) 0.102(3) Uani 1 1 d . . .
N1 N 0.5278(4) 0.0700(3) 0.8601(3) 0.0228(11) Uani 1 1 d . . .
N2 N 0.3738(4) 0.0950(3) 0.7717(3) 0.0222(11) Uani 1 1 d . . .
N3 N 0.2910(4) 0.0994(3) 0.7291(3) 0.0249(12) Uani 1 1 d . . .
N4 N 0.2320(4) 0.0168(4) 0.7335(3) 0.0272(12) Uani 1 1 d . . .
N5 N 1.1520(5) -0.0407(5) 1.1904(4) 0.0456(16) Uani 1 1 d . . .
N6 N 0.4680(4) 0.2594(3) 0.9056(3) 0.0224(11) Uani 1 1 d . . .
N7 N 0.6360(4) 0.2697(4) 0.8352(3) 0.0249(12) Uani 1 1 d . . .
N8 N 0.4708(3) 0.2753(3) 0.7202(3) 0.0224(11) Uani 1 1 d . . .
N9 N 0.5513(4) 0.1233(3) 0.6865(3) 0.0221(11) Uani 1 1 d . . .
C1 C 0.6115(5) 0.0625(5) 0.9030(4) 0.0270(14) Uani 1 1 d . . .
H1A H 0.6642 0.1141 0.9108 0.032 Uiso 1 1 calc R . .
C2 C 0.6226(5) -0.0199(4) 0.9363(4) 0.0259(14) Uani 1 1 d . . .
C3 C 0.5454(5) -0.0934(4) 0.9252(4) 0.0339(16) Uani 1 1 d . . .
H3A H 0.5523 -0.1498 0.9468 0.041 Uiso 1 1 calc R . .
C4 C 0.4585(5) -0.0870(4) 0.8836(4) 0.0292(15) Uani 1 1 d . . .
H4A H 0.4045 -0.1374 0.8773 0.035 Uiso 1 1 calc R . .
C5 C 0.4519(5) -0.0034(4) 0.8505(4) 0.0251(14) Uani 1 1 d . . .
C6 C 0.3669(5) 0.0115(4) 0.8023(4) 0.0254(14) Uani 1 1 d . . .
C7 C 0.2748(5) -0.0384(4) 0.7779(4) 0.0283(14) Uani 1 1 d . . .
H7A H 0.2475 -0.0988 0.7900 0.034 Uiso 1 1 calc R . .
C8 C 0.1348(5) -0.0010(5) 0.6924(4) 0.0326(15) Uani 1 1 d . . .
C9 C 0.0864(5) 0.0754(5) 0.6866(5) 0.0431(19) Uani 1 1 d . . .
H9A H 0.1166 0.1379 0.7091 0.052 Uiso 1 1 calc R . .
C10 C -0.0071(6) 0.0584(6) 0.6472(6) 0.056(2) Uani 1 1 d . . .
H10A H -0.0415 0.1096 0.6418 0.067 Uiso 1 1 calc R . .
C11 C -0.0504(6) -0.0329(7) 0.6159(6) 0.059(2) Uani 1 1 d . . .
H11A H -0.1144 -0.0440 0.5886 0.070 Uiso 1 1 calc R . .
C12 C -0.0028(6) -0.1074(6) 0.6235(5) 0.054(2) Uani 1 1 d . . .
H12A H -0.0336 -0.1701 0.6024 0.064 Uiso 1 1 calc R . .
C13 C 0.0922(5) -0.0907(5) 0.6627(5) 0.0406(18) Uani 1 1 d . . .
H13A H 0.1264 -0.1420 0.6683 0.049 Uiso 1 1 calc R . .
C14 C 0.7140(5) -0.0246(4) 0.9813(4) 0.0299(15) Uani 1 1 d . . .
C15 C 0.7876(5) -0.0303(5) 1.0184(4) 0.0337(16) Uani 1 1 d . . .
C16 C 0.8795(5) -0.0337(5) 1.0634(4) 0.0291(15) Uani 1 1 d . . .
C17 C 0.9046(5) -0.1209(5) 1.0779(5) 0.0384(17) Uani 1 1 d . . .
H17A H 0.8606 -0.1779 1.0590 0.046 Uiso 1 1 calc R . .
C18 C 0.9933(6) -0.1233(5) 1.1196(5) 0.0433(19) Uani 1 1 d . . .
H18A H 1.0111 -0.1818 1.1297 0.052 Uiso 1 1 calc R . .
C19 C 1.0561(5) -0.0392(5) 1.1465(5) 0.0380(17) Uani 1 1 d . . .
C20 C 1.0321(5) 0.0477(5) 1.1341(5) 0.0370(17) Uani 1 1 d . . .
H20A H 1.0760 0.1047 1.1533 0.044 Uiso 1 1 calc R . .
C21 C 0.9432(5) 0.0492(5) 1.0933(5) 0.0381(17) Uani 1 1 d . . .
H21A H 0.9250 0.1082 1.0853 0.046 Uiso 1 1 calc R . .
C22 C 0.3784(5) 0.2523(4) 0.9374(4) 0.0268(14) Uani 1 1 d . . .
H22A H 0.3255 0.2090 0.9077 0.032 Uiso 1 1 calc R . .
C23 C 0.3608(5) 0.3047(4) 1.0107(4) 0.0300(15) Uani 1 1 d . . .
H23A H 0.2965 0.2975 1.0305 0.036 Uiso 1 1 calc R . .
C24 C 0.4356(5) 0.3678(4) 1.0559(4) 0.0287(15) Uani 1 1 d . . .
C25 C 0.5273(5) 0.3775(5) 1.0224(4) 0.0326(16) Uani 1 1 d . . .
H25A H 0.5805 0.4215 1.0509 0.039 Uiso 1 1 calc R . .
C26 C 0.5415(5) 0.3241(4) 0.9484(4) 0.0247(14) Uani 1 1 d . . .
C27 C 0.6351(5) 0.3334(4) 0.9056(4) 0.0279(14) Uani 1 1 d . . .
C28 C 0.7153(5) 0.4033(5) 0.9318(5) 0.0371(17) Uani 1 1 d . . .
H28A H 0.7123 0.4471 0.9807 0.044 Uiso 1 1 calc R . .
C29 C 0.7998(5) 0.4108(5) 0.8882(5) 0.0368(17) Uani 1 1 d . . .
C30 C 0.8001(5) 0.3433(5) 0.8186(4) 0.0324(16) Uani 1 1 d . . .
H30A H 0.8573 0.3436 0.7879 0.039 Uiso 1 1 calc R . .
C31 C 0.7183(5) 0.2752(4) 0.7933(4) 0.0273(14) Uani 1 1 d . . .
H31A H 0.7203 0.2309 0.7445 0.033 Uiso 1 1 calc R . .
C32 C 0.4204(6) 0.4244(5) 1.1374(4) 0.0399(17) Uani 1 1 d . . .
H32A H 0.3497 0.4193 1.1454 0.060 Uiso 1 1 calc R . .
H32B H 0.4484 0.4908 1.1376 0.060 Uiso 1 1 calc R . .
H32C H 0.4531 0.4002 1.1826 0.060 Uiso 1 1 calc R . .
C33 C 0.8839(6) 0.4897(6) 0.9126(6) 0.056(2) Uani 1 1 d . . .
H33A H 0.8937 0.5029 0.9734 0.084 Uiso 1 1 calc R . .
H33B H 0.8692 0.5464 0.8914 0.084 Uiso 1 1 calc R . .
H33C H 0.9438 0.4714 0.8890 0.084 Uiso 1 1 calc R . .
C34 C 0.4251(5) 0.3505(4) 0.7416(4) 0.0271(14) Uani 1 1 d . . .
H34A H 0.4110 0.3661 0.7981 0.032 Uiso 1 1 calc R . .
C35 C 0.3980(5) 0.4052(5) 0.6854(4) 0.0336(16) Uani 1 1 d . . .
H35A H 0.3666 0.4580 0.7034 0.040 Uiso 1 1 calc R . .
C36 C 0.4167(5) 0.3834(5) 0.6016(4) 0.0307(15) Uani 1 1 d . . .
C37 C 0.4638(5) 0.3062(4) 0.5795(4) 0.0287(15) Uani 1 1 d . . .
H37A H 0.4781 0.2891 0.5233 0.034 Uiso 1 1 calc R . .
C38 C 0.4900(4) 0.2539(4) 0.6393(4) 0.0231(13) Uani 1 1 d . . .
C39 C 0.5384(4) 0.1698(4) 0.6210(4) 0.0231(13) Uani 1 1 d . . .
C40 C 0.5734(5) 0.1410(4) 0.5434(4) 0.0281(14) Uani 1 1 d . . .
H40A H 0.5646 0.1758 0.4991 0.034 Uiso 1 1 calc R . .
C41 C 0.6211(5) 0.0619(4) 0.5299(4) 0.0283(14) Uani 1 1 d . . .
C42 C 0.6312(5) 0.0143(5) 0.5968(4) 0.0321(15) Uani 1 1 d . . .
H42A H 0.6621 -0.0405 0.5907 0.039 Uiso 1 1 calc R . .
C43 C 0.5963(5) 0.0465(4) 0.6727(4) 0.0264(14) Uani 1 1 d . . .
H43A H 0.6046 0.0124 0.7176 0.032 Uiso 1 1 calc R . .
C44 C 0.3848(6) 0.4406(5) 0.5367(5) 0.0428(19) Uani 1 1 d . . .
H44A H 0.4107 0.5077 0.5544 0.064 Uiso 1 1 calc R . .
H44B H 0.3127 0.4319 0.5307 0.064 Uiso 1 1 calc R . .
H44C H 0.4104 0.4190 0.4831 0.064 Uiso 1 1 calc R . .
C45 C 0.6591(5) 0.0311(5) 0.4479(4) 0.0374(17) Uani 1 1 d . . .
H45A H 0.6305 -0.0348 0.4277 0.056 Uiso 1 1 calc R . .
H45B H 0.7310 0.0368 0.4538 0.056 Uiso 1 1 calc R . .
H45C H 0.6408 0.0712 0.4079 0.056 Uiso 1 1 calc R . .
P1 P 0.16268(15) 0.38700(13) 0.83679(13) 0.0404(5) Uani 1 1 d . . .
F11 F 0.1409(4) 0.3462(3) 0.9214(3) 0.0706(16) Uani 1 1 d . . .
F12 F 0.0557(3) 0.3402(4) 0.7982(4) 0.0726(16) Uani 1 1 d . . .
F13 F 0.1854(4) 0.4285(3) 0.7531(3) 0.0586(13) Uani 1 1 d . . .
F14 F 0.2049(3) 0.2932(3) 0.8015(3) 0.0569(13) Uani 1 1 d . . .
F15 F 0.1213(4) 0.4815(3) 0.8727(3) 0.0637(15) Uani 1 1 d . . .
F16 F 0.2711(3) 0.4358(3) 0.8753(3) 0.0572(12) Uani 1 1 d . . .
P2 P 0.4565(4) -0.2748(3) 0.6788(3) 0.0541(14) Uiso 0.612(8) 1 d P A 1
F21 F 0.5285(8) -0.3473(7) 0.6493(7) 0.077(3) Uiso 0.612(8) 1 d P A 1
F22 F 0.3660(8) -0.2112(7) 0.7079(6) 0.078(3) Uiso 0.612(8) 1 d P A 1
F23 F 0.4957(11) -0.2617(9) 0.7682(8) 0.110(4) Uiso 0.612(8) 1 d P A 1
F24 F 0.3913(10) -0.3620(9) 0.7102(8) 0.101(4) Uiso 0.612(8) 1 d P A 1
F25 F 0.5188(9) -0.1994(9) 0.6484(8) 0.111(4) Uiso 0.612(8) 1 d P A 1
P2A P 0.3918(6) -0.2905(5) 0.6822(5) 0.064(2) Uiso 0.388(8) 1 d P A 2
F21A F 0.4823(16) -0.3635(13) 0.6754(12) 0.096(6) Uiso 0.388(8) 1 d P A 2
F22A F 0.4433(13) -0.1798(11) 0.6977(10) 0.086(5) Uiso 0.388(8) 1 d P A 2
F23A F 0.4069(19) -0.2999(17) 0.7684(16) 0.132(8) Uiso 0.388(8) 1 d P A 2
F24A F 0.3113(13) -0.3800(11) 0.6700(10) 0.087(5) Uiso 0.388(8) 1 d P A 2
F25A F 0.5615(17) -0.2232(15) 0.7541(13) 0.119(7) Uiso 0.388(8) 1 d P A 2
F26 F 0.3974(5) -0.2991(4) 0.5909(3) 0.0822(17) Uani 1 1 d . . .
O1E O 0.2275(4) 0.6414(4) 0.3816(3) 0.0529(15) Uani 1 1 d . . .
C1E C 0.1386(7) 0.7623(7) 0.4233(6) 0.064(3) Uani 1 1 d . . .
H1EA H 0.1200 0.8034 0.4714 0.096 Uiso 1 1 calc R . .
H1EB H 0.0792 0.7317 0.3886 0.096 Uiso 1 1 calc R . .
H1EC H 0.1824 0.8002 0.3905 0.096 Uiso 1 1 calc R . .
C2E C 0.1891(7) 0.6906(7) 0.4519(6) 0.064(3) Uani 1 1 d . . .
H2EA H 0.2433 0.7205 0.4937 0.077 Uiso 1 1 calc R . .
H2EB H 0.1427 0.6462 0.4780 0.077 Uiso 1 1 calc R . .
C3E C 0.2814(6) 0.5696(6) 0.4011(5) 0.053(2) Uani 1 1 d . . .
H3EA H 0.2385 0.5223 0.4272 0.064 Uiso 1 1 calc R . .
H3EB H 0.3381 0.5980 0.4409 0.064 Uiso 1 1 calc R . .
C4E C 0.3171(6) 0.5232(5) 0.3234(5) 0.048(2) Uani 1 1 d . . .
H4EA H 0.3548 0.4742 0.3363 0.072 Uiso 1 1 calc R . .
H4EB H 0.3594 0.5704 0.2978 0.072 Uiso 1 1 calc R . .
H4EC H 0.2607 0.4943 0.2846 0.072 Uiso 1 1 calc R . .
C1AA C 0.2078(7) 0.2205(7) 0.5332(7) 0.061(2) Uani 1 1 d . . .
N1AA N 0.2502(8) 0.1736(7) 0.4894(7) 0.096(3) Uani 1 1 d . . .
C2AA C 0.1514(7) 0.2820(7) 0.5815(6) 0.071(3) Uani 1 1 d . . .
H2A1 H 0.1323 0.3282 0.5480 0.106 Uiso 1 1 calc R . .
H2A2 H 0.1914 0.3151 0.6313 0.106 Uiso 1 1 calc R . .
H2A3 H 0.0921 0.2445 0.5981 0.106 Uiso 1 1 calc R . .
N1AB N 0.8381(9) -0.2855(7) 0.8336(8) 0.115(4) Uani 1 1 d . . .
C1AB C 0.8006(10) -0.2722(7) 0.7749(8) 0.091(4) Uani 1 1 d . . .
C2AB C 0.7551(11) -0.2509(10) 0.6981(9) 0.122(5) Uiso 1 1 d . . .
H2A4 H 0.7899 -0.1911 0.6850 0.183 Uiso 1 1 calc R . .
H2A5 H 0.6859 -0.2454 0.7057 0.183 Uiso 1 1 calc R . .
H2A6 H 0.7593 -0.3018 0.6523 0.183 Uiso 1 1 calc R . .
N1AC N 0.0463(10) 0.3697(10) 0.4172(9) 0.053(3) Uiso 0.50 1 d P . .
C1AC C 0.0292(14) 0.4148(13) 0.3778(12) 0.059(5) Uiso 0.50 1 d P . .
C2AC C 0.021(2) 0.474(2) 0.3143(19) 0.125(10) Uiso 0.50 1 d P . .
H2C1 H 0.0555 0.4514 0.2659 0.187 Uiso 0.50 1 calc PR . .
H2C2 H 0.0504 0.5395 0.3365 0.187 Uiso 0.50 1 calc PR . .
H2C3 H -0.0488 0.4721 0.2976 0.187 Uiso 0.50 1 calc PR . .
N1DD N 0.2412(12) -0.2130(11) 0.9414(10) 0.064(4) Uiso 0.50 1 d P . .
C1DD C 0.170(2) -0.2615(18) 0.9380(17) 0.096(7) Uiso 0.50 1 d P . .
C2DD C 0.0751(14) -0.3063(13) 0.9578(12) 0.062(5) Uiso 0.50 1 d P . .
H2D1 H 0.0630 -0.2823 1.0153 0.092 Uiso 0.50 1 calc PR . .
H2D2 H 0.0738 -0.3748 0.9517 0.092 Uiso 0.50 1 calc PR . .
H2D3 H 0.0238 -0.2923 0.9199 0.092 Uiso 0.50 1 calc PR . .

loop_
_atom_site_aniso_label
_atom_site_aniso_U_11
_atom_site_aniso_U_22
_atom_site_aniso_U_33
_atom_site_aniso_U_23
_atom_site_aniso_U_13
_atom_site_aniso_U_12
Ru1 0.0231(3) 0.0228(3) 0.0194(3) 0.00121(19) -0.00050(19) 0.0067(2)
O1 0.035(3) 0.072(4) 0.050(4) 0.006(3) -0.012(3) 0.000(3)
O2 0.071(5) 0.065(4) 0.168(8) 0.011(5) -0.059(5) 0.036(4)
N1 0.023(3) 0.026(3) 0.019(3) 0.000(2) 0.000(2) 0.007(2)
N2 0.024(3) 0.021(2) 0.023(3) 0.002(2) 0.000(2) 0.008(2)
N3 0.025(3) 0.028(3) 0.021(3) -0.002(2) -0.001(2) 0.006(2)
N4 0.029(3) 0.029(3) 0.021(3) -0.003(2) 0.001(2) 0.005(2)
N5 0.028(4) 0.050(4) 0.055(5) -0.004(3) -0.008(3) 0.010(3)
N6 0.023(3) 0.023(3) 0.022(3) 0.004(2) 0.000(2) 0.006(2)
N7 0.028(3) 0.029(3) 0.019(3) 0.002(2) 0.003(2) 0.010(2)
N8 0.014(3) 0.025(3) 0.026(3) 0.000(2) 0.000(2) 0.001(2)
N9 0.019(3) 0.023(3) 0.024(3) 0.000(2) -0.003(2) 0.006(2)
C1 0.027(3) 0.035(3) 0.019(3) -0.003(3) 0.001(3) 0.010(3)
C2 0.028(4) 0.030(3) 0.020(3) 0.002(3) -0.002(3) 0.010(3)
C3 0.050(5) 0.023(3) 0.030(4) 0.004(3) -0.006(3) 0.014(3)
C4 0.030(4) 0.027(3) 0.030(4) 0.005(3) -0.002(3) 0.006(3)
C5 0.028(4) 0.025(3) 0.021(3) -0.001(3) 0.000(3) 0.004(3)
C6 0.030(4) 0.021(3) 0.024(3) -0.003(3) -0.005(3) 0.006(3)
C7 0.025(4) 0.028(3) 0.030(4) -0.001(3) -0.001(3) 0.004(3)
C8 0.021(4) 0.044(4) 0.030(4) -0.001(3) -0.001(3) 0.006(3)
C9 0.030(4) 0.045(4) 0.053(5) 0.005(4) -0.010(3) 0.008(3)
C10 0.038(5) 0.062(5) 0.066(6) 0.013(5) -0.017(4) 0.008(4)
C11 0.034(5) 0.082(7) 0.052(6) 0.006(5) -0.019(4) -0.005(5)
C12 0.036(5) 0.061(5) 0.056(6) -0.002(4) -0.010(4) -0.004(4)
C13 0.037(4) 0.036(4) 0.042(5) -0.008(3) -0.008(3) -0.001(3)
C14 0.036(4) 0.029(3) 0.027(4) 0.005(3) -0.004(3) 0.012(3)
C15 0.039(4) 0.033(4) 0.033(4) 0.010(3) 0.000(3) 0.011(3)
C16 0.028(4) 0.042(4) 0.023(3) 0.011(3) 0.007(3) 0.016(3)
C17 0.031(4) 0.038(4) 0.046(5) 0.008(3) -0.011(3) 0.005(3)
C18 0.041(4) 0.032(4) 0.055(5) 0.002(4) -0.017(4) 0.010(3)
C19 0.025(4) 0.054(5) 0.039(4) 0.009(4) 0.002(3) 0.017(3)
C20 0.034(4) 0.034(4) 0.042(4) 0.008(3) -0.001(3) 0.003(3)
C21 0.045(4) 0.030(4) 0.041(4) 0.009(3) -0.007(3) 0.012(3)
C22 0.030(4) 0.027(3) 0.023(3) 0.002(3) -0.002(3) 0.007(3)
C23 0.032(4) 0.032(3) 0.029(4) 0.005(3) 0.008(3) 0.012(3)
C24 0.032(4) 0.028(3) 0.028(4) 0.001(3) -0.003(3) 0.012(3)
C25 0.035(4) 0.030(3) 0.031(4) -0.001(3) -0.004(3) 0.004(3)
C26 0.029(4) 0.026(3) 0.019(3) 0.001(3) -0.003(3) 0.008(3)
C27 0.026(4) 0.029(3) 0.028(4) 0.003(3) -0.003(3) 0.004(3)
C28 0.034(4) 0.041(4) 0.032(4) -0.005(3) 0.004(3) 0.002(3)
C29 0.028(4) 0.042(4) 0.039(4) 0.004(3) 0.005(3) 0.002(3)
C30 0.024(4) 0.041(4) 0.032(4) 0.003(3) 0.005(3) 0.005(3)
C31 0.023(3) 0.031(3) 0.028(4) 0.002(3) -0.001(3) 0.010(3)
C32 0.046(5) 0.043(4) 0.028(4) -0.005(3) 0.004(3) 0.009(4)
C33 0.049(5) 0.057(5) 0.057(6) -0.003(4) 0.008(4) 0.000(4)
C34 0.027(4) 0.026(3) 0.029(4) 0.003(3) 0.001(3) 0.008(3)
C35 0.032(4) 0.029(3) 0.041(4) 0.004(3) -0.002(3) 0.010(3)
C36 0.028(4) 0.032(4) 0.030(4) 0.009(3) -0.005(3) 0.000(3)
C37 0.030(4) 0.026(3) 0.030(4) 0.003(3) 0.001(3) 0.005(3)
C38 0.019(3) 0.026(3) 0.024(3) 0.000(3) 0.000(3) 0.005(3)
C39 0.021(3) 0.028(3) 0.018(3) 0.000(3) -0.001(3) 0.004(3)
C40 0.033(4) 0.031(3) 0.020(3) 0.003(3) 0.002(3) 0.007(3)
C41 0.029(4) 0.031(3) 0.023(4) -0.001(3) 0.002(3) 0.001(3)
C42 0.034(4) 0.029(3) 0.033(4) -0.005(3) 0.000(3) 0.014(3)
C43 0.034(4) 0.020(3) 0.024(3) 0.001(3) -0.002(3) 0.006(3)
C44 0.051(5) 0.038(4) 0.044(5) 0.013(4) -0.001(4) 0.019(4)
C45 0.042(4) 0.045(4) 0.022(4) -0.006(3) 0.011(3) 0.006(3)
P1 0.0418(12) 0.0363(10) 0.0456(12) 0.0042(9) 0.0076(9) 0.0146(9)
F11 0.108(5) 0.050(3) 0.059(3) 0.012(3) 0.027(3) 0.019(3)
F12 0.035(3) 0.074(3) 0.107(5) 0.014(3) -0.005(3) 0.006(2)
F13 0.065(3) 0.067(3) 0.047(3) 0.015(2) 0.011(2) 0.014(3)
F14 0.056(3) 0.044(3) 0.068(3) -0.011(2) -0.007(2) 0.021(2)
F15 0.069(3) 0.050(3) 0.086(4) 0.019(3) 0.034(3) 0.034(3)
F16 0.054(3) 0.047(3) 0.065(3) -0.011(2) -0.007(2) 0.009(2)
F26 0.118(5) 0.078(4) 0.050(3) 0.000(3) 0.006(3) 0.024(4)
O1E 0.056(4) 0.059(3) 0.048(4) 0.010(3) 0.001(3) 0.022(3)
C1E 0.055(6) 0.071(6) 0.068(7) 0.005(5) -0.002(5) 0.026(5)
C2E 0.057(6) 0.089(7) 0.044(6) -0.002(5) 0.008(4) 0.018(5)
C3E 0.054(5) 0.063(5) 0.051(5) 0.024(5) 0.006(4) 0.019(4)
C4E 0.053(5) 0.041(4) 0.051(5) 0.004(4) 0.006(4) 0.013(4)
C1AA 0.053(6) 0.057(6) 0.069(7) 0.006(5) -0.012(5) 0.001(5)
N1AA 0.084(7) 0.086(7) 0.108(9) -0.015(6) -0.016(6) 0.019(6)
C2AA 0.059(6) 0.080(7) 0.066(7) -0.002(5) 0.010(5) -0.003(5)
N1AB 0.136(10) 0.080(7) 0.124(10) 0.036(7) -0.038(8) -0.004(6)
C1AB 0.113(10) 0.054(6) 0.096(9) 0.028(6) -0.034(8) -0.020(6)

loop_
_atom_type_symbol
_atom_type_description
_atom_type_scat_dispersion_real
_atom_type_scat_dispersion_imag
_atom_type_scat_source
C C 0.0033 0.0016 'International Tables Vol C Tables 4.2.6.8 and 6.1.1.4'
H H 0.0000 0.0000 'International Tables Vol C Tables 4.2.6.8 and 6.1.1.4'
N N 0.0061 0.0033 'International Tables Vol C Tables 4.2.6.8 and 6.1.1.4'
O O 0.0106 0.0060 'International Tables Vol C Tables 4.2.6.8 and 6.1.1.4'
F F 0.0171 0.0103 'International Tables Vol C Tables 4.2.6.8 and 6.1.1.4'
P P 0.1023 0.0942 'International Tables Vol C Tables 4.2.6.8 and 6.1.1.4'
Ru Ru -1.2594 0.8363 'International Tables Vol C Tables 4.2.6.8 and 6.1.1.4'

loop_
_geom_angle_atom_site_label_1
_geom_angle_atom_site_label_2
_geom_angle_atom_site_label_3
_geom_angle
_geom_angle_site_symmetry_1
_geom_angle_site_symmetry_3
_geom_angle_publ_flag
N2 Ru1 N8 94.48(18) . . ?
N2 Ru1 N9 89.1(2) . . ?
N8 Ru1 N9 78.93(19) . . ?
N2 Ru1 N7 174.40(19) . . ?
N8 Ru1 N7 89.79(19) . . ?
N9 Ru1 N7 95.3(2) . . ?
N2 Ru1 N6 97.2(2) . . ?
N8 Ru1 N6 96.00(19) . . ?
N9 Ru1 N6 172.29(19) . . ?
N7 Ru1 N6 78.7(2) . . ?
N2 Ru1 N1 78.38(19) . . ?
N8 Ru1 N1 170.4(2) . . ?
N9 Ru1 N1 94.40(18) . . ?
N7 Ru1 N1 97.77(19) . . ?
N6 Ru1 N1 91.30(18) . . ?
C1 N1 C5 118.9(5) . . ?
C1 N1 Ru1 126.1(4) . . ?
C5 N1 Ru1 114.8(4) . . ?
N3 N2 C6 110.3(5) . . ?
N3 N2 Ru1 133.9(4) . . ?
C6 N2 Ru1 115.8(4) . . ?
N2 N3 N4 104.9(4) . . ?
C7 N4 N3 112.6(5) . . ?
C7 N4 C8 128.5(6) . . ?
N3 N4 C8 118.9(5) . . ?
O1 N5 O2 122.8(7) . . ?
O1 N5 C19 119.4(6) . . ?
O2 N5 C19 117.8(7) . . ?
C22 N6 C26 117.2(5) . . ?
C22 N6 Ru1 126.4(4) . . ?
C26 N6 Ru1 116.4(4) . . ?
C31 N7 C27 117.8(6) . . ?
C31 N7 Ru1 126.2(4) . . ?
C27 N7 Ru1 115.7(4) . . ?
C34 N8 C38 117.8(5) . . ?
C34 N8 Ru1 125.9(4) . . ?
C38 N8 Ru1 116.1(4) . . ?
C43 N9 C39 117.1(5) . . ?
C43 N9 Ru1 127.5(4) . . ?
C39 N9 Ru1 115.4(4) . . ?
N1 C1 C2 121.6(6) . . ?
N1 C1 H1A 119.2 . . ?
C2 C1 H1A 119.2 . . ?
C3 C2 C1 118.5(6) . . ?
C3 C2 C14 122.1(5) . . ?
C1 C2 C14 119.3(6) . . ?
C4 C3 C2 121.2(6) . . ?
C4 C3 H3A 119.4 . . ?
C2 C3 H3A 119.4 . . ?
C3 C4 C5 117.8(6) . . ?
C3 C4 H4A 121.1 . . ?
C5 C4 H4A 121.1 . . ?
N1 C5 C4 121.9(6) . . ?
N1 C5 C6 114.3(5) . . ?
C4 C5 C6 123.8(6) . . ?
N2 C6 C7 107.4(5) . . ?
N2 C6 C5 116.6(6) . . ?
C7 C6 C5 136.0(6) . . ?
N4 C7 C6 104.8(5) . . ?
N4 C7 H7A 127.6 . . ?
C6 C7 H7A 127.6 . . ?
C13 C8 C9 121.8(7) . . ?
C13 C8 N4 119.9(6) . . ?
C9 C8 N4 118.2(6) . . ?
C10 C9 C8 118.3(7) . . ?
C10 C9 H9A 120.8 . . ?
C8 C9 H9A 120.8 . . ?
C11 C10 C9 120.0(8) . . ?
C11 C10 H10A 120.0 . . ?
C9 C10 H10A 120.0 . . ?
C12 C11 C10 121.0(8) . . ?
C12 C11 H11A 119.5 . . ?
C10 C11 H11A 119.5 . . ?
C11 C12 C13 119.3(8) . . ?
C11 C12 H12A 120.4 . . ?
C13 C12 H12A 120.4 . . ?
C8 C13 C12 119.5(7) . . ?
C8 C13 H13A 120.2 . . ?
C12 C13 H13A 120.2 . . ?
C15 C14 C2 178.5(7) . . ?
C14 C15 C16 177.8(7) . . ?
C21 C16 C17 119.5(6) . . ?
C21 C16 C15 120.1(6) . . ?
C17 C16 C15 120.4(6) . . ?
C18 C17 C16 119.8(7) . . ?
C18 C17 H17A 120.1 . . ?
C16 C17 H17A 120.1 . . ?
C17 C18 C19 118.9(6) . . ?
C17 C18 H18A 120.5 . . ?
C19 C18 H18A 120.5 . . ?
C18 C19 C20 122.2(6) . . ?
C18 C19 N5 119.6(6) . . ?
C20 C19 N5 118.2(7) . . ?
C21 C20 C19 118.2(7) . . ?
C21 C20 H20A 120.9 . . ?
C19 C20 H20A 120.9 . . ?
C20 C21 C16 121.3(6) . . ?
C20 C21 H21A 119.4 . . ?
C16 C21 H21A 119.4 . . ?
N6 C22 C23 122.8(6) . . ?
N6 C22 H22A 118.6 . . ?
C23 C22 H22A 118.6 . . ?
C22 C23 C24 120.4(6) . . ?
C22 C23 H23A 119.8 . . ?
C24 C23 H23A 119.8 . . ?
C23 C24 C25 117.1(6) . . ?
C23 C24 C32 122.2(6) . . ?
C25 C24 C32 120.7(6) . . ?
C26 C25 C24 120.5(6) . . ?
C26 C25 H25A 119.7 . . ?
C24 C25 H25A 119.7 . . ?
N6 C26 C25 121.9(6) . . ?
N6 C26 C27 113.8(5) . . ?
C25 C26 C27 124.2(6) . . ?
N7 C27 C28 121.2(6) . . ?
N7 C27 C26 115.0(5) . . ?
C28 C27 C26 123.8(6) . . ?
C29 C28 C27 121.5(7) . . ?
C29 C28 H28A 119.3 . . ?
C27 C28 H28A 119.3 . . ?
C30 C29 C28 116.2(7) . . ?
C30 C29 C33 121.9(7) . . ?
C28 C29 C33 121.9(7) . . ?
C31 C30 C29 121.0(6) . . ?
C31 C30 H30A 119.5 . . ?
C29 C30 H30A 119.5 . . ?
N7 C31 C30 122.3(6) . . ?
N7 C31 H31A 118.8 . . ?
C30 C31 H31A 118.8 . . ?
C24 C32 H32A 109.5 . . ?
C24 C32 H32B 109.5 . . ?
H32A C32 H32B 109.5 . . ?
C24 C32 H32C 109.5 . . ?
H32A C32 H32C 109.5 . . ?
H32B C32 H32C 109.5 . . ?
C29 C33 H33A 109.5 . . ?
C29 C33 H33B 109.5 . . ?
H33A C33 H33B 109.5 . . ?
C29 C33 H33C 109.5 . . ?
H33A C33 H33C 109.5 . . ?
H33B C33 H33C 109.5 . . ?
N8 C34 C35 122.9(6) . . ?
N8 C34 H34A 118.6 . . ?
C35 C34 H34A 118.6 . . ?
C34 C35 C36 119.9(6) . . ?
C34 C35 H35A 120.0 . . ?
C36 C35 H35A 120.0 . . ?
C37 C36 C35 117.3(5) . . ?
C37 C36 C44 121.2(6) . . ?
C35 C36 C44 121.5(6) . . ?
C36 C37 C38 120.1(6) . . ?
C36 C37 H37A 119.9 . . ?
C38 C37 H37A 119.9 . . ?
N8 C38 C37 122.0(5) . . ?
N8 C38 C39 114.3(5) . . ?
C37 C38 C39 123.7(6) . . ?
N9 C39 C40 121.4(5) . . ?
N9 C39 C38 115.1(5) . . ?
C40 C39 C38 123.4(5) . . ?
C41 C40 C39 121.1(5) . . ?
C41 C40 H40A 119.4 . . ?
C39 C40 H40A 119.4 . . ?
C42 C41 C40 116.5(6) . . ?
C42 C41 C45 122.0(6) . . ?
C40 C41 C45 121.5(6) . . ?
C41 C42 C43 120.1(6) . . ?
C41 C42 H42A 120.0 . . ?
C43 C42 H42A 120.0 . . ?
N9 C43 C42 123.8(5) . . ?
N9 C43 H43A 118.1 . . ?
C42 C43 H43A 118.1 . . ?
C36 C44 H44A 109.5 . . ?
C36 C44 H44B 109.5 . . ?
H44A C44 H44B 109.5 . . ?
C36 C44 H44C 109.5 . . ?
H44A C44 H44C 109.5 . . ?
H44B C44 H44C 109.5 . . ?
C41 C45 H45A 109.5 . . ?
C41 C45 H45B 109.5 . . ?
H45A C45 H45B 109.5 . . ?
C41 C45 H45C 109.5 . . ?
H45A C45 H45C 109.5 . . ?
H45B C45 H45C 109.5 . . ?
F12 P1 F13 90.1(3) . . ?
F12 P1 F14 90.4(3) . . ?
F13 P1 F14 90.4(3) . . ?
F12 P1 F11 90.6(3) . . ?
F13 P1 F11 179.3(4) . . ?
F14 P1 F11 89.8(3) . . ?
F12 P1 F15 90.2(3) . . ?
F13 P1 F15 89.7(3) . . ?
F14 P1 F15 179.4(3) . . ?
F11 P1 F15 90.1(3) . . ?
F12 P1 F16 179.2(3) . . ?
F13 P1 F16 89.3(3) . . ?
F14 P1 F16 90.1(2) . . ?
F11 P1 F16 90.1(3) . . ?
F15 P1 F16 89.3(3) . . ?
F25 P2 F23 101.2(8) . . ?
F25 P2 F21 91.2(7) . . ?
F23 P2 F21 92.9(7) . . ?
F25 P2 F26 89.0(6) . . ?
F23 P2 F26 169.2(7) . . ?
F21 P2 F26 90.5(5) . . ?
F25 P2 F24 176.9(8) . . ?
F23 P2 F24 79.4(7) . . ?
F21 P2 F24 85.7(6) . . ?
F26 P2 F24 90.7(6) . . ?
F25 P2 F22 96.2(6) . . ?
F23 P2 F22 89.8(6) . . ?
F21 P2 F22 171.6(6) . . ?
F26 P2 F22 85.4(4) . . ?
F24 P2 F22 86.9(6) . . ?
F23A P2A F26 163.6(11) . . ?
F23A P2A F24A 89.8(13) . . ?
F26 P2A F24A 89.6(8) . . ?
F23A P2A F22A 92.8(13) . . ?
F26 P2A F22A 93.2(7) . . ?
F24A P2A F22A 160.7(10) . . ?
F23A P2A F21A 79.8(12) . . ?
F26 P2A F21A 83.8(8) . . ?
F24A P2A F21A 89.3(9) . . ?
F22A P2A F21A 110.0(10) . . ?
P2A F26 P2 33.7(3) . . ?
C3E O1E C2E 113.8(6) . . ?
C2E C1E H1EA 109.5 . . ?
C2E C1E H1EB 109.5 . . ?
H1EA C1E H1EB 109.5 . . ?
C2E C1E H1EC 109.5 . . ?
H1EA C1E H1EC 109.5 . . ?
H1EB C1E H1EC 109.5 . . ?
O1E C2E C1E 107.8(7) . . ?
O1E C2E H2EA 110.1 . . ?
C1E C2E H2EA 110.1 . . ?
O1E C2E H2EB 110.1 . . ?
C1E C2E H2EB 110.1 . . ?
H2EA C2E H2EB 108.5 . . ?
O1E C3E C4E 108.9(6) . . ?
O1E C3E H3EA 109.9 . . ?
C4E C3E H3EA 109.9 . . ?
O1E C3E H3EB 109.9 . . ?
C4E C3E H3EB 109.9 . . ?
H3EA C3E H3EB 108.3 . . ?
C3E C4E H4EA 109.5 . . ?
C3E C4E H4EB 109.5 . . ?
H4EA C4E H4EB 109.5 . . ?
C3E C4E H4EC 109.5 . . ?
H4EA C4E H4EC 109.5 . . ?
H4EB C4E H4EC 109.5 . . ?
N1AA C1AA C2AA 175.0(12) . . ?
C1AA C2AA H2A1 109.5 . . ?
C1AA C2AA H2A2 109.5 . . ?
H2A1 C2AA H2A2 109.5 . . ?
C1AA C2AA H2A3 109.5 . . ?
H2A1 C2AA H2A3 109.5 . . ?
H2A2 C2AA H2A3 109.5 . . ?
N1AB C1AB C2AB 177.3(13) . . ?
C1AB C2AB H2A4 109.5 . . ?
C1AB C2AB H2A5 109.5 . . ?
H2A4 C2AB H2A5 109.5 . . ?
C1AB C2AB H2A6 109.5 . . ?
H2A4 C2AB H2A6 109.5 . . ?
H2A5 C2AB H2A6 109.5 . . ?
N1AC C1AC C2AC 169(2) . . ?
C1AC C2AC H2C1 109.5 . . ?
C1AC C2AC H2C2 109.5 . . ?
H2C1 C2AC H2C2 109.5 . . ?
C1AC C2AC H2C3 109.5 . . ?
H2C1 C2AC H2C3 109.5 . . ?
H2C2 C2AC H2C3 109.5 . . ?
N1DD C1DD C2DD 162(3) . . ?
C1DD C2DD H2D1 109.5 . . ?
C1DD C2DD H2D2 109.5 . . ?
H2D1 C2DD H2D2 109.5 . . ?
C1DD C2DD H2D3 109.4 . . ?
H2D1 C2DD H2D3 109.5 . . ?
H2D2 C2DD H2D3 109.5 . . ?

loop_
_geom_bond_atom_site_label_1
_geom_bond_atom_site_label_2
_geom_bond_distance
_geom_bond_site_symmetry_2
_geom_bond_publ_flag
Ru1 N2 2.028(5) . ?
Ru1 N8 2.052(5) . ?
Ru1 N9 2.054(5) . ?
Ru1 N7 2.059(5) . ?
Ru1 N6 2.067(5) . ?
Ru1 N1 2.102(5) . ?
O1 N5 1.194(8) . ?
O2 N5 1.198(8) . ?
N1 C1 1.348(8) . ?
N1 C5 1.360(8) . ?
N2 N3 1.323(7) . ?
N2 C6 1.366(7) . ?
N3 N4 1.354(7) . ?
N4 C7 1.334(8) . ?
N4 C8 1.440(8) . ?
N5 C19 1.479(9) . ?
N6 C22 1.352(8) . ?
N6 C26 1.360(8) . ?
N7 C31 1.344(8) . ?
N7 C27 1.365(8) . ?
N8 C34 1.347(7) . ?
N8 C38 1.354(8) . ?
N9 C43 1.348(7) . ?
N9 C39 1.360(7) . ?
C1 C2 1.406(8) . ?
C1 H1A 0.9500 . ?
C2 C3 1.371(10) . ?
C2 C14 1.444(9) . ?
C3 C4 1.372(9) . ?
C3 H3A 0.9500 . ?
C4 C5 1.408(8) . ?
C4 H4A 0.9500 . ?
C5 C6 1.440(8) . ?
C6 C7 1.373(9) . ?
C7 H7A 0.9500 . ?
C8 C13 1.352(10) . ?
C8 C9 1.388(9) . ?
C9 C10 1.384(10) . ?
C9 H9A 0.9500 . ?
C10 C11 1.381(12) . ?
C10 H10A 0.9500 . ?
C11 C12 1.361(12) . ?
C11 H11A 0.9500 . ?
C12 C13 1.401(10) . ?
C12 H12A 0.9500 . ?
C13 H13A 0.9500 . ?
C14 C15 1.177(9) . ?
C15 C16 1.445(9) . ?
C16 C21 1.388(10) . ?
C16 C17 1.406(9) . ?
C17 C18 1.379(9) . ?
C17 H17A 0.9500 . ?
C18 C19 1.385(11) . ?
C18 H18A 0.9500 . ?
C19 C20 1.388(9) . ?
C20 C21 1.371(10) . ?
C20 H20A 0.9500 . ?
C21 H21A 0.9500 . ?
C22 C23 1.369(9) . ?
C22 H22A 0.9500 . ?
C23 C24 1.376(10) . ?
C23 H23A 0.9500 . ?
C24 C25 1.391(9) . ?
C24 C32 1.495(9) . ?
C25 C26 1.372(9) . ?
C25 H25A 0.9500 . ?
C26 C27 1.487(9) . ?
C27 C28 1.387(10) . ?
C28 C29 1.385(9) . ?
C28 H28A 0.9500 . ?
C29 C30 1.385(10) . ?
C29 C33 1.494(11) . ?
C30 C31 1.385(9) . ?
C30 H30A 0.9500 . ?
C31 H31A 0.9500 . ?
C32 H32A 0.9800 . ?
C32 H32B 0.9800 . ?
C32 H32C 0.9800 . ?
C33 H33A 0.9800 . ?
C33 H33B 0.9800 . ?
C33 H33C 0.9800 . ?
C34 C35 1.367(9) . ?
C34 H34A 0.9500 . ?
C35 C36 1.399(10) . ?
C35 H35A 0.9500 . ?
C36 C37 1.385(9) . ?
C36 C44 1.523(9) . ?
C37 C38 1.384(8) . ?
C37 H37A 0.9500 . ?
C38 C39 1.474(8) . ?
C39 C40 1.399(9) . ?
C40 C41 1.399(8) . ?
C40 H40A 0.9500 . ?
C41 C42 1.382(9) . ?
C41 C45 1.487(9) . ?
C42 C43 1.388(9) . ?
C42 H42A 0.9500 . ?
C43 H43A 0.9500 . ?
C44 H44A 0.9800 . ?
C44 H44B 0.9800 . ?
C44 H44C 0.9800 . ?
C45 H45A 0.9800 . ?
C45 H45B 0.9800 . ?
C45 H45C 0.9800 . ?
P1 F12 1.588(5) . ?
P1 F13 1.591(5) . ?
P1 F14 1.597(4) . ?
P1 F11 1.597(5) . ?
P1 F15 1.603(4) . ?
P1 F16 1.611(5) . ?
P2 F25 1.443(13) . ?
P2 F23 1.506(13) . ?
P2 F21 1.589(11) . ?
P2 F26 1.581(7) . ?
P2 F24 1.594(13) . ?
P2 F22 1.700(11) . ?
P2A F23A 1.44(2) . ?
P2A F26 1.480(9) . ?
P2A F24A 1.556(18) . ?
P2A F22A 1.631(19) . ?
P2A F21A 1.75(2) . ?
O1E C3E 1.428(8) . ?
O1E C2E 1.423(10) . ?
C1E C2E 1.452(11) . ?
C1E H1EA 0.9800 . ?
C1E H1EB 0.9800 . ?
C1E H1EC 0.9800 . ?
C2E H2EA 0.9900 . ?
C2E H2EB 0.9900 . ?
C3E C4E 1.482(11) . ?
C3E H3EA 0.9900 . ?
C3E H3EB 0.9900 . ?
C4E H4EA 0.9800 . ?
C4E H4EB 0.9800 . ?
C4E H4EC 0.9800 . ?
C1AA N1AA 1.150(13) . ?
C1AA C2AA 1.439(13) . ?
C2AA H2A1 0.9800 . ?
C2AA H2A2 0.9800 . ?
C2AA H2A3 0.9800 . ?
N1AB C1AB 1.121(13) . ?
C1AB C2AB 1.468(17) . ?
C2AB H2A4 0.9800 . ?
C2AB H2A5 0.9800 . ?
C2AB H2A6 0.9800 . ?
N1AC C1AC 1.023(19) . ?
C1AC C2AC 1.45(3) . ?
C2AC H2C1 0.9800 . ?
C2AC H2C2 0.9800 . ?
C2AC H2C3 0.9800 . ?
N1DD C1DD 1.11(3) . ?
C1DD C2DD 1.44(3) . ?
C2DD H2D1 0.9800 . ?
C2DD H2D2 0.9800 . ?
C2DD H2D3 0.9800 . ?
